data_7234910
loop_
_publ_author_name
'Bin Chen'
'Han Nie'
'Rongrong Hu'
'Anjun Qin'
'Zujin Zhao'
'Ben Zhong Tang'

_publ_section_title
;
 Insights into the correlation between the molecular conformational change
 and AIE activity of 2,5-bis(dimesitylboryl)-3,4-diphenylsiloles
;
_journal_name_full 'Journal of Materials Chemistry C'
_journal_page_first 7541
_journal_page_last 7545
_journal_paper_doi 10.1039/C6TC02738E
_journal_volume 4
_journal_year 2016
_chemical_formula_moiety 'C54 H60 B2 Si'
_chemical_formula_sum 'C54 H60 B2 Si'
_chemical_formula_weight 758.73
_space_group_crystal_system monoclinic
_space_group_IT_number 15
_space_group_name_Hall '-C 2yc'
_space_group_name_H-M_alt 'C 1 2/c 1'
_atom_sites_solution_hydrogens geom
_atom_sites_solution_primary direct
_atom_sites_solution_secondary difmap
_cell_angle_alpha 90.00
_cell_angle_beta 106.869(8)
_cell_angle_gamma 90.00
_cell_formula_units_Z 8
_cell_length_a 20.8899(13)
_cell_length_b 20.4880(10)
_cell_length_c 23.843(2)
_cell_measurement_reflns_used 2968
_cell_measurement_temperature 293(2)
_cell_measurement_theta_max 29.5026
_cell_measurement_theta_min 3.0836
_cell_volume 9765.5(12)
_computing_cell_refinement
;
CrysAlisPro, Agilent Technologies,
Version 1.171.35.11 (release 16-05-2011 CrysAlis171 .NET)
(compiled May 16 2011,17:55:39)
;
_computing_data_collection
;
CrysAlisPro, Agilent Technologies,
Version 1.171.35.11 (release 16-05-2011 CrysAlis171 .NET)
(compiled May 16 2011,17:55:39)
;
_computing_data_reduction
;
CrysAlisPro, Agilent Technologies,
Version 1.171.35.11 (release 16-05-2011 CrysAlis171 .NET)
(compiled May 16 2011,17:55:39)
;
_computing_molecular_graphics 'Olex2 (Dolomanov et al., 2009)'
_computing_publication_material 'Olex2 (Dolomanov et al., 2009)'
_computing_structure_refinement 'ShelXL (Sheldrick, 2008)'
_computing_structure_solution 'ShelXS (Sheldrick, 2008)'
_diffrn_ambient_temperature 293.15
_diffrn_detector_area_resol_mean 10.3592
_diffrn_measured_fraction_theta_full 0.997
_diffrn_measured_fraction_theta_max 0.997
_diffrn_measurement_device_type 'Xcalibur, Atlas, Gemini ultra'
_diffrn_measurement_method '\w scans'
_diffrn_orient_matrix_UB_11 -0.0056140000
_diffrn_orient_matrix_UB_12 0.0045119000
_diffrn_orient_matrix_UB_13 -0.0305363000
_diffrn_orient_matrix_UB_21 0.0046171000
_diffrn_orient_matrix_UB_22 0.0341230000
_diffrn_orient_matrix_UB_23 0.0044328000
_diffrn_orient_matrix_UB_31 0.0347237000
_diffrn_orient_matrix_UB_32 -0.0038067000
_diffrn_orient_matrix_UB_33 0.0036580000
_diffrn_radiation_monochromator graphite
_diffrn_radiation_type MoK\a
_diffrn_radiation_wavelength 0.71073
_diffrn_reflns_av_R_equivalents 0.0547
_diffrn_reflns_av_unetI/netI 0.0868
_diffrn_reflns_limit_h_max 23
_diffrn_reflns_limit_h_min -25
_diffrn_reflns_limit_k_max 22
_diffrn_reflns_limit_k_min -24
_diffrn_reflns_limit_l_max 28
_diffrn_reflns_limit_l_min -23
_diffrn_reflns_number 20381
_diffrn_reflns_theta_full 25.35
_diffrn_reflns_theta_max 25.35
_diffrn_reflns_theta_min 3.09
_diffrn_source 'Enhance (Mo) X-ray Source'
_exptl_absorpt_coefficient_mu 0.080
_exptl_absorpt_correction_T_max 1.00000
_exptl_absorpt_correction_T_min 0.94145
_exptl_absorpt_correction_type multi-scan
_exptl_absorpt_process_details
;
CrysAlisPro, Agilent Technologies,
Version 1.171.35.11 (release 16-05-2011 CrysAlis171 .NET)
(compiled May 16 2011,17:55:39)
Empirical absorption correction using spherical harmonics,
 implemented in SCALE3 ABSPACK scaling algorithm.
;
_exptl_crystal_colour yellow
_exptl_crystal_density_diffrn 1.032
_exptl_crystal_density_method 'not measured'
_exptl_crystal_description platelet
_exptl_crystal_F_000 3264
_exptl_crystal_size_max 0.38
_exptl_crystal_size_mid 0.29
_exptl_crystal_size_min 0.18
_refine_diff_density_max 0.268
_refine_diff_density_min -0.219
_refine_diff_density_rms 0.047
_refine_ls_extinction_method none
_refine_ls_goodness_of_fit_ref 0.989
_refine_ls_hydrogen_treatment constr
_refine_ls_matrix_type full
_refine_ls_number_parameters 528
_refine_ls_number_reflns 8940
_refine_ls_number_restraints 0
_refine_ls_restrained_S_all 0.989
_refine_ls_R_factor_all 0.1378
_refine_ls_R_factor_gt 0.0708
_refine_ls_shift/su_max 0.000
_refine_ls_shift/su_mean 0.000
_refine_ls_structure_factor_coef Fsqd
_refine_ls_weighting_details 'calc w=1/[\s^2^(Fo^2^)+(0.1068P)^2^+0.0000P] where P=(Fo^2^+2Fc^2^)/3'
_refine_ls_weighting_scheme calc
_refine_ls_wR_factor_gt 0.1910
_refine_ls_wR_factor_ref 0.2273
_reflns_number_gt 4565
_reflns_number_total 8940
_reflns_threshold_expression >2sigma(I)
_cod_data_source_file J-Mater-Chem-C-2016-4-7541.cif
_cod_data_source_block 140703_c2_13_11_7
_cod_original_cell_volume 9765.7(11)
_cod_database_code 7234910

loop_
_space_group_symop_id
_space_group_symop_operation_xyz
1 'x, y, z'
2 '-x, y, -z+1/2'
3 'x+1/2, y+1/2, z'
4 '-x+1/2, y+1/2, -z+1/2'
5 '-x, -y, -z'
6 'x, -y, z-1/2'
7 '-x+1/2, -y+1/2, -z'
8 'x+1/2, -y+1/2, z-1/2'

loop_
_atom_site_label
_atom_site_type_symbol
_atom_site_fract_x
_atom_site_fract_y
_atom_site_fract_z
_atom_site_U_iso_or_equiv
_atom_site_adp_type
_atom_site_occupancy
_atom_site_calc_flag
_atom_site_disorder_assembly
_atom_site_disorder_group
_atom_site_refinement_flags_posn
Si1 Si 0.17694(4) 0.70292(4) 0.16642(4) 0.0595(3) Uani 1 d . . .
C1 C 0.09860(14) 0.72429(14) 0.10534(14) 0.0524(8) Uani 1 d . . .
C2 C 0.09059(14) 0.79000(14) 0.10957(13) 0.0490(7) Uani 1 d . . .
C3 C 0.13745(14) 0.82399(13) 0.16124(14) 0.0485(7) Uani 1 d . . .
C4 C 0.18505(14) 0.78705(14) 0.19880(14) 0.0510(7) Uani 1 d . . .
C5 C 0.10576(15) 0.63523(14) 0.02582(13) 0.0521(8) Uani 1 d . . .
C6 C 0.14500(17) 0.66498(16) -0.00571(16) 0.0640(9) Uani 1 d . . .
C7 C 0.1829(2) 0.6274(2) -0.03285(18) 0.0831(11) Uani 1 d . . .
H7 H 0.2083 0.6478 -0.0540 0.100 Uiso 1 calc . . R
C8 C 0.1833(3) 0.5600(2) -0.0288(2) 0.1040(15) Uani 1 d . . .
C9 C 0.1466(2) 0.53097(18) 0.00341(19) 0.0902(13) Uani 1 d . . .
H9 H 0.1483 0.4858 0.0076 0.108 Uiso 1 calc . . R
C10 C 0.10705(17) 0.56666(15) 0.03012(14) 0.0609(9) Uani 1 d . . .
C11 C 0.06799(19) 0.53093(16) 0.06410(17) 0.0756(10) Uani 1 d . . .
H11A H 0.0775 0.5493 0.1027 0.113 Uiso 1 calc . . GR
H11B H 0.0804 0.4857 0.0670 0.113 Uiso 1 calc . . GR
H11C H 0.0210 0.5349 0.0444 0.113 Uiso 1 calc . . GR
C12 C 0.1453(2) 0.73750(17) -0.01424(18) 0.0827(11) Uani 1 d . . .
H12A H 0.1009 0.7543 -0.0201 0.124 Uiso 1 calc . . GR
H12B H 0.1599 0.7472 -0.0479 0.124 Uiso 1 calc . . GR
H12C H 0.1751 0.7574 0.0198 0.124 Uiso 1 calc . . GR
C13 C 0.2253(4) 0.5189(3) -0.0594(3) 0.186(3) Uani 1 d . . .
H13A H 0.1964 0.4908 -0.0879 0.280 Uiso 1 calc . . GR
H13B H 0.2569 0.4930 -0.0308 0.280 Uiso 1 calc . . GR
H13C H 0.2489 0.5474 -0.0785 0.280 Uiso 1 calc . . GR
C14 C -0.01679(15) 0.66559(13) 0.04063(14) 0.0498(8) Uani 1 d . . .
C15 C -0.05585(15) 0.66481(14) -0.01888(15) 0.0550(8) Uani 1 d . . .
C16 C -0.12492(16) 0.66129(15) -0.03287(16) 0.0615(9) Uani 1 d . . .
H16 H -0.1497 0.6617 -0.0722 0.074 Uiso 1 calc . . R
C17 C -0.15825(16) 0.65730(16) 0.00884(17) 0.0647(9) Uani 1 d . . .
C18 C -0.12049(17) 0.65486(15) 0.06716(17) 0.0648(9) Uani 1 d . . .
H18 H -0.1421 0.6501 0.0960 0.078 Uiso 1 calc . . R
C19 C -0.05118(16) 0.65941(14) 0.08352(15) 0.0558(8) Uani 1 d . . .
C20 C -0.02589(18) 0.6681(2) -0.06908(16) 0.0767(11) Uani 1 d . . .
H20A H 0.0021 0.7061 -0.0648 0.115 Uiso 1 calc . . GR
H20B H -0.0610 0.6707 -0.1054 0.115 Uiso 1 calc . . GR
H20C H 0.0004 0.6297 -0.0691 0.115 Uiso 1 calc . . GR
C21 C -0.23440(17) 0.6535(2) -0.0082(2) 0.0894(12) Uani 1 d . . .
H21A H -0.2482 0.6427 0.0257 0.134 Uiso 1 calc . . GR
H21B H -0.2498 0.6205 -0.0376 0.134 Uiso 1 calc . . GR
H21C H -0.2530 0.6950 -0.0234 0.134 Uiso 1 calc . . GR
C22 C -0.01455(19) 0.65583(19) 0.14789(16) 0.0777(10) Uani 1 d . . .
H22A H 0.0192 0.6226 0.1545 0.117 Uiso 1 calc . . GR
H22B H -0.0456 0.6454 0.1694 0.117 Uiso 1 calc . . GR
H22C H 0.0061 0.6972 0.1609 0.117 Uiso 1 calc . . GR
C23 C 0.04125(15) 0.83031(13) 0.06477(14) 0.0510(8) Uani 1 d . . .
C24 C -0.02672(16) 0.82330(15) 0.05590(16) 0.0627(9) Uani 1 d . . .
H24 H -0.0427 0.7924 0.0771 0.075 Uiso 1 calc . . R
C25 C -0.07122(18) 0.86285(19) 0.01502(18) 0.0776(11) Uani 1 d . . .
H25 H -0.1169 0.8582 0.0094 0.093 Uiso 1 calc . . R
C26 C -0.0493(2) 0.9079(2) -0.01670(19) 0.0857(12) Uani 1 d . . .
H26 H -0.0796 0.9339 -0.0438 0.103 Uiso 1 calc . . R
C27 C 0.0176(2) 0.91484(17) -0.00848(18) 0.0822(12) Uani 1 d . . .
H27 H 0.0330 0.9452 -0.0305 0.099 Uiso 1 calc . . R
C28 C 0.06322(19) 0.87676(15) 0.03264(16) 0.0664(9) Uani 1 d . . .
H28 H 0.1088 0.8826 0.0385 0.080 Uiso 1 calc . . R
C29 C 0.12933(15) 0.89532(14) 0.16919(14) 0.0552(8) Uani 1 d . . .
C30 C 0.07156(19) 0.91971(17) 0.17813(18) 0.0776(11) Uani 1 d . . .
H30 H 0.0358 0.8918 0.1760 0.093 Uiso 1 calc . . R
C31 C 0.0662(3) 0.9857(2) 0.1904(2) 0.1037(15) Uani 1 d . . .
H31 H 0.0274 1.0013 0.1974 0.124 Uiso 1 calc . . R
C32 C 0.1168(3) 1.0266(2) 0.1920(2) 0.1158(18) Uani 1 d . . .
H32 H 0.1129 1.0706 0.2002 0.139 Uiso 1 calc . . R
C33 C 0.1745(3) 1.0043(2) 0.1817(2) 0.1022(15) Uani 1 d . . .
H33 H 0.2091 1.0330 0.1819 0.123 Uiso 1 calc . . R
C34 C 0.18022(18) 0.93818(16) 0.17106(17) 0.0739(10) Uani 1 d . . .
H34 H 0.2195 0.9227 0.1650 0.089 Uiso 1 calc . . R
C35 C 0.21053(14) 0.85841(14) 0.29977(14) 0.0505(7) Uani 1 d . . .
C36 C 0.14956(16) 0.85261(16) 0.31372(16) 0.0616(9) Uani 1 d . . .
C37 C 0.12992(19) 0.9002(2) 0.34650(17) 0.0770(11) Uani 1 d . . .
H37 H 0.0902 0.8947 0.3562 0.092 Uiso 1 calc . . R
C38 C 0.1679(2) 0.9558(2) 0.36533(19) 0.0840(12) Uani 1 d . . .
C39 C 0.2270(2) 0.96169(18) 0.35185(17) 0.0759(10) Uani 1 d . . .
H39 H 0.2531 0.9987 0.3640 0.091 Uiso 1 calc . . R
C40 C 0.24928(16) 0.91407(16) 0.32059(14) 0.0604(8) Uani 1 d . . .
C41 C 0.24696(18) 0.6784(2) 0.1375(2) 0.0959(14) Uani 1 d . . .
H41A H 0.2862 0.6702 0.1696 0.144 Uiso 1 calc . . GR
H41B H 0.2560 0.7128 0.1135 0.144 Uiso 1 calc . . GR
H41C H 0.2349 0.6395 0.1144 0.144 Uiso 1 calc . . GR
C42 C 0.1675(2) 0.63798(17) 0.21761(19) 0.0928(13) Uani 1 d . . .
H42A H 0.1338 0.6506 0.2357 0.139 Uiso 1 calc . . GR
H42B H 0.2093 0.6317 0.2473 0.139 Uiso 1 calc . . GR
H42C H 0.1544 0.5980 0.1964 0.139 Uiso 1 calc . . GR
C43 C 0.10482(18) 0.7941(2) 0.2966(2) 0.0899(13) Uani 1 d . . .
H43A H 0.0751 0.8003 0.2579 0.135 Uiso 1 calc . . GR
H43B H 0.0792 0.7887 0.3239 0.135 Uiso 1 calc . . GR
H43C H 0.1316 0.7559 0.2972 0.135 Uiso 1 calc . . GR
C44 C 0.1433(3) 1.0102(3) 0.3983(3) 0.141(2) Uani 1 d . . .
H44A H 0.1091 1.0351 0.3711 0.212 Uiso 1 calc . . GR
H44B H 0.1800 1.0383 0.4170 0.212 Uiso 1 calc . . GR
H44C H 0.1254 0.9912 0.4273 0.212 Uiso 1 calc . . GR
C45 C 0.31471(17) 0.92702(18) 0.30698(18) 0.0771(11) Uani 1 d . . .
H45A H 0.3421 0.8885 0.3151 0.116 Uiso 1 calc . . GR
H45B H 0.3378 0.9624 0.3309 0.116 Uiso 1 calc . . GR
H45C H 0.3057 0.9383 0.2664 0.116 Uiso 1 calc . . GR
C46 C 0.30337(13) 0.77151(14) 0.28039(14) 0.0497(7) Uani 1 d . . .
C47 C 0.35107(15) 0.77788(15) 0.24997(14) 0.0548(8) Uani 1 d . . .
C48 C 0.41258(15) 0.74669(17) 0.26997(16) 0.0623(9) Uani 1 d . . .
H48 H 0.4440 0.7525 0.2497 0.075 Uiso 1 calc . . R
C49 C 0.42835(16) 0.70744(15) 0.31888(16) 0.0605(9) Uani 1 d . . .
C50 C 0.38084(16) 0.70027(15) 0.34805(15) 0.0616(9) Uani 1 d . . .
H50 H 0.3904 0.6737 0.3811 0.074 Uiso 1 calc . . R
C51 C 0.31890(14) 0.73135(14) 0.33004(14) 0.0526(8) Uani 1 d . . .
C52 C 0.34016(18) 0.81968(19) 0.19536(17) 0.0761(10) Uani 1 d . . .
H52A H 0.3529 0.8639 0.2065 0.114 Uiso 1 calc . . GR
H52B H 0.2938 0.8184 0.1732 0.114 Uiso 1 calc . . GR
H52C H 0.3669 0.8032 0.1719 0.114 Uiso 1 calc . . GR
C53 C 0.49617(18) 0.6750(2) 0.3410(2) 0.0898(13) Uani 1 d . . .
H53A H 0.5289 0.7068 0.3605 0.135 Uiso 1 calc . . GR
H53B H 0.5086 0.6568 0.3086 0.135 Uiso 1 calc . . GR
H53C H 0.4941 0.6409 0.3680 0.135 Uiso 1 calc . . GR
C54 C 0.26994(18) 0.71866(18) 0.36437(16) 0.0740(10) Uani 1 d . . .
H54A H 0.2317 0.6959 0.3401 0.111 Uiso 1 calc . . GR
H54B H 0.2559 0.7594 0.3767 0.111 Uiso 1 calc . . GR
H54C H 0.2910 0.6926 0.3982 0.111 Uiso 1 calc . . GR
B1 B 0.06083(18) 0.67596(16) 0.05692(16) 0.0508(9) Uani 1 d . . .
B2 B 0.23257(17) 0.80782(17) 0.25905(17) 0.0535(9) Uani 1 d . . .

loop_
_atom_site_aniso_label
_atom_site_aniso_U_11
_atom_site_aniso_U_22
_atom_site_aniso_U_33
_atom_site_aniso_U_23
_atom_site_aniso_U_13
_atom_site_aniso_U_12
Si1 0.0550(5) 0.0496(5) 0.0622(6) -0.0045(4) -0.0014(4) 0.0072(4)
C1 0.0510(17) 0.0504(18) 0.053(2) -0.0007(14) 0.0112(15) -0.0010(14)
C2 0.0424(16) 0.0482(17) 0.055(2) -0.0002(14) 0.0123(14) -0.0008(13)
C3 0.0438(16) 0.0441(16) 0.055(2) -0.0049(14) 0.0110(14) -0.0035(13)
C4 0.0417(15) 0.0504(17) 0.056(2) -0.0024(14) 0.0059(14) -0.0002(13)
C5 0.0507(17) 0.0494(17) 0.0482(19) -0.0019(14) 0.0016(15) -0.0023(14)
C6 0.063(2) 0.063(2) 0.065(2) -0.0014(17) 0.0170(18) -0.0040(17)
C7 0.085(3) 0.093(3) 0.083(3) 0.010(2) 0.043(2) 0.011(2)
C8 0.138(4) 0.081(3) 0.115(4) 0.002(3) 0.072(3) 0.026(3)
C9 0.133(4) 0.057(2) 0.092(3) 0.004(2) 0.050(3) 0.021(2)
C10 0.077(2) 0.0529(19) 0.050(2) 0.0017(15) 0.0126(17) 0.0060(17)
C11 0.092(3) 0.0508(19) 0.078(3) 0.0045(18) 0.016(2) 0.0047(19)
C12 0.090(3) 0.075(2) 0.093(3) 0.004(2) 0.041(2) -0.012(2)
C13 0.261(8) 0.142(5) 0.230(8) 0.013(5) 0.188(8) 0.065(5)
C14 0.0551(18) 0.0375(15) 0.052(2) -0.0051(13) 0.0079(15) -0.0024(13)
C15 0.0537(19) 0.0506(18) 0.057(2) -0.0015(15) 0.0107(16) 0.0005(14)
C16 0.055(2) 0.060(2) 0.063(2) -0.0029(16) 0.0067(17) 0.0015(16)
C17 0.0541(19) 0.060(2) 0.077(3) -0.0129(18) 0.0136(19) -0.0035(16)
C18 0.062(2) 0.061(2) 0.075(3) -0.0064(18) 0.025(2) -0.0078(17)
C19 0.062(2) 0.0506(18) 0.055(2) -0.0071(15) 0.0175(17) -0.0031(15)
C20 0.062(2) 0.109(3) 0.053(2) 0.012(2) 0.0065(18) 0.003(2)
C21 0.056(2) 0.103(3) 0.107(4) -0.016(3) 0.021(2) -0.005(2)
C22 0.078(2) 0.091(3) 0.063(3) -0.001(2) 0.019(2) -0.001(2)
C23 0.0522(18) 0.0422(16) 0.055(2) -0.0050(14) 0.0091(15) 0.0001(14)
C24 0.0535(19) 0.0568(19) 0.070(2) -0.0031(17) 0.0056(17) 0.0013(16)
C25 0.058(2) 0.071(2) 0.089(3) -0.010(2) -0.003(2) 0.0110(19)
C26 0.092(3) 0.069(3) 0.074(3) -0.003(2) -0.011(2) 0.018(2)
C27 0.122(4) 0.053(2) 0.068(3) 0.0076(18) 0.020(2) 0.007(2)
C28 0.073(2) 0.0530(19) 0.069(2) 0.0014(18) 0.0148(19) -0.0009(17)
C29 0.0531(18) 0.0454(17) 0.058(2) -0.0007(15) 0.0020(15) -0.0002(15)
C30 0.077(2) 0.057(2) 0.098(3) -0.010(2) 0.024(2) 0.0088(19)
C31 0.112(3) 0.068(3) 0.124(4) -0.016(3) 0.025(3) 0.026(3)
C32 0.151(5) 0.045(2) 0.122(4) -0.011(2) -0.008(4) 0.014(3)
C33 0.121(4) 0.051(2) 0.118(4) 0.007(2) 0.009(3) -0.020(3)
C34 0.073(2) 0.055(2) 0.084(3) 0.0084(18) 0.008(2) -0.0094(18)
C35 0.0433(16) 0.0548(17) 0.0502(19) -0.0003(14) 0.0085(14) -0.0029(14)
C36 0.0537(19) 0.064(2) 0.067(2) -0.0003(17) 0.0177(17) 0.0026(16)
C37 0.064(2) 0.097(3) 0.074(3) 0.007(2) 0.025(2) 0.013(2)
C38 0.094(3) 0.078(3) 0.084(3) -0.012(2) 0.032(2) 0.016(2)
C39 0.082(3) 0.062(2) 0.081(3) -0.0157(19) 0.020(2) -0.005(2)
C40 0.0580(19) 0.064(2) 0.053(2) -0.0005(16) 0.0069(16) -0.0019(17)
C41 0.064(2) 0.097(3) 0.111(4) -0.034(3) 0.001(2) 0.021(2)
C42 0.110(3) 0.056(2) 0.084(3) 0.008(2) -0.016(2) -0.003(2)
C43 0.058(2) 0.103(3) 0.114(4) -0.005(3) 0.033(2) -0.018(2)
C44 0.156(5) 0.123(4) 0.162(6) -0.049(4) 0.073(5) 0.030(4)
C45 0.066(2) 0.073(2) 0.085(3) -0.010(2) 0.011(2) -0.0210(18)
C46 0.0397(16) 0.0556(17) 0.052(2) -0.0050(15) 0.0099(14) -0.0032(14)
C47 0.0465(17) 0.0648(19) 0.053(2) 0.0033(16) 0.0146(15) -0.0018(15)
C48 0.0463(18) 0.076(2) 0.065(2) -0.0029(18) 0.0181(16) -0.0016(16)
C49 0.0490(18) 0.0573(19) 0.071(2) 0.0005(17) 0.0101(17) 0.0021(15)
C50 0.0545(19) 0.062(2) 0.060(2) 0.0058(16) 0.0042(17) -0.0012(16)
C51 0.0501(17) 0.0549(18) 0.052(2) -0.0028(15) 0.0129(15) -0.0056(15)
C52 0.064(2) 0.098(3) 0.072(3) 0.020(2) 0.030(2) 0.004(2)
C53 0.060(2) 0.099(3) 0.099(3) 0.017(2) 0.007(2) 0.016(2)
C54 0.074(2) 0.083(2) 0.068(3) 0.0110(19) 0.025(2) -0.0058(19)
B1 0.057(2) 0.0396(18) 0.050(2) 0.0065(15) 0.0062(17) -0.0008(16)
B2 0.0440(19) 0.053(2) 0.061(2) 0.0070(18) 0.0113(17) -0.0080(16)

loop_
_atom_type_symbol
_atom_type_description
_atom_type_scat_dispersion_real
_atom_type_scat_dispersion_imag
_atom_type_scat_source
C C 0.0033 0.0016 'International Tables Vol C Tables 4.2.6.8 and 6.1.1.4'
H H 0.0000 0.0000 'International Tables Vol C Tables 4.2.6.8 and 6.1.1.4'
B B 0.0013 0.0007 'International Tables Vol C Tables 4.2.6.8 and 6.1.1.4'
Si Si 0.0817 0.0704 'International Tables Vol C Tables 4.2.6.8 and 6.1.1.4'

loop_
_geom_angle_atom_site_label_1
_geom_angle_atom_site_label_2
_geom_angle_atom_site_label_3
_geom_angle
_geom_angle_site_symmetry_1
_geom_angle_site_symmetry_3
C4 Si1 C1 93.36(13) . .
C41 Si1 C1 111.93(17) . .
C41 Si1 C4 114.49(16) . .
C42 Si1 C1 115.95(16) . .
C42 Si1 C4 113.72(17) . .
C42 Si1 C41 107.2(2) . .
C2 C1 Si1 105.5(2) . .
C2 C1 B1 129.7(3) . .
B1 C1 Si1 124.2(2) . .
C1 C2 C3 116.9(3) . .
C1 C2 C23 124.4(3) . .
C23 C2 C3 118.6(2) . .
C4 C3 C2 117.4(2) . .
C4 C3 C29 123.4(3) . .
C29 C3 C2 119.2(3) . .
C3 C4 Si1 106.2(2) . .
C3 C4 B2 127.4(3) . .
B2 C4 Si1 126.2(2) . .
C6 C5 C10 118.1(3) . .
C6 C5 B1 122.5(3) . .
C10 C5 B1 119.4(3) . .
C5 C6 C12 121.9(3) . .
C7 C6 C5 120.6(3) . .
C7 C6 C12 117.4(3) . .
C6 C7 H7 119.6 . .
C8 C7 C6 120.8(4) . .
C8 C7 H7 119.6 . .
C7 C8 C13 120.2(4) . .
C9 C8 C7 118.7(4) . .
C9 C8 C13 121.1(4) . .
C8 C9 H9 118.9 . .
C8 C9 C10 122.2(4) . .
C10 C9 H9 118.9 . .
C5 C10 C11 121.7(3) . .
C9 C10 C5 119.5(3) . .
C9 C10 C11 118.8(3) . .
C10 C11 H11A 109.5 . .
C10 C11 H11B 109.5 . .
C10 C11 H11C 109.5 . .
H11A C11 H11B 109.5 . .
H11A C11 H11C 109.5 . .
H11B C11 H11C 109.5 . .
C6 C12 H12A 109.5 . .
C6 C12 H12B 109.5 . .
C6 C12 H12C 109.5 . .
H12A C12 H12B 109.5 . .
H12A C12 H12C 109.5 . .
H12B C12 H12C 109.5 . .
C8 C13 H13A 109.5 . .
C8 C13 H13B 109.5 . .
C8 C13 H13C 109.5 . .
H13A C13 H13B 109.5 . .
H13A C13 H13C 109.5 . .
H13B C13 H13C 109.5 . .
C15 C14 B1 120.2(3) . .
C19 C14 C15 117.2(3) . .
C19 C14 B1 122.6(3) . .
C14 C15 C20 123.0(3) . .
C16 C15 C14 119.9(3) . .
C16 C15 C20 117.1(3) . .
C15 C16 H16 118.6 . .
C17 C16 C15 122.7(3) . .
C17 C16 H16 118.6 . .
C16 C17 C18 117.9(3) . .
C16 C17 C21 121.3(4) . .
C18 C17 C21 120.7(3) . .
C17 C18 H18 119.2 . .
C17 C18 C19 121.5(3) . .
C19 C18 H18 119.2 . .
C14 C19 C22 121.8(3) . .
C18 C19 C14 120.6(3) . .
C18 C19 C22 117.6(3) . .
C15 C20 H20A 109.5 . .
C15 C20 H20B 109.5 . .
C15 C20 H20C 109.5 . .
H20A C20 H20B 109.5 . .
H20A C20 H20C 109.5 . .
H20B C20 H20C 109.5 . .
C17 C21 H21A 109.5 . .
C17 C21 H21B 109.5 . .
C17 C21 H21C 109.5 . .
H21A C21 H21B 109.5 . .
H21A C21 H21C 109.5 . .
H21B C21 H21C 109.5 . .
C19 C22 H22A 109.5 . .
C19 C22 H22B 109.5 . .
C19 C22 H22C 109.5 . .
H22A C22 H22B 109.5 . .
H22A C22 H22C 109.5 . .
H22B C22 H22C 109.5 . .
C24 C23 C2 121.1(3) . .
C24 C23 C28 118.6(3) . .
C28 C23 C2 120.3(3) . .
C23 C24 H24 120.2 . .
C23 C24 C25 119.6(3) . .
C25 C24 H24 120.2 . .
C24 C25 H25 119.3 . .
C26 C25 C24 121.4(4) . .
C26 C25 H25 119.3 . .
C25 C26 H26 120.3 . .
C25 C26 C27 119.3(4) . .
C27 C26 H26 120.3 . .
C26 C27 H27 119.8 . .
C26 C27 C28 120.5(4) . .
C28 C27 H27 119.8 . .
C23 C28 C27 120.5(3) . .
C23 C28 H28 119.7 . .
C27 C28 H28 119.7 . .
C30 C29 C3 120.8(3) . .
C34 C29 C3 121.1(3) . .
C34 C29 C30 117.9(3) . .
C29 C30 H30 119.6 . .
C29 C30 C31 120.7(4) . .
C31 C30 H30 119.6 . .
C30 C31 H31 119.9 . .
C32 C31 C30 120.1(4) . .
C32 C31 H31 119.9 . .
C31 C32 H32 119.7 . .
C31 C32 C33 120.7(4) . .
C33 C32 H32 119.6 . .
C32 C33 H33 120.6 . .
C32 C33 C34 118.9(4) . .
C34 C33 H33 120.6 . .
C29 C34 C33 121.6(4) . .
C29 C34 H34 119.2 . .
C33 C34 H34 119.2 . .
C36 C35 B2 122.3(3) . .
C40 C35 C36 116.9(3) . .
C40 C35 B2 120.7(3) . .
C35 C36 C43 122.4(3) . .
C37 C36 C35 120.6(3) . .
C37 C36 C43 116.9(3) . .
C36 C37 H37 119.1 . .
C36 C37 C38 121.8(3) . .
C38 C37 H37 119.1 . .
C37 C38 C44 121.2(4) . .
C39 C38 C37 117.8(3) . .
C39 C38 C44 121.0(4) . .
C38 C39 H39 119.0 . .
C38 C39 C40 122.0(3) . .
C40 C39 H39 119.0 . .
C35 C40 C45 122.0(3) . .
C39 C40 C35 120.9(3) . .
C39 C40 C45 117.0(3) . .
Si1 C41 H41A 109.5 . .
Si1 C41 H41B 109.5 . .
Si1 C41 H41C 109.5 . .
H41A C41 H41B 109.5 . .
H41A C41 H41C 109.5 . .
H41B C41 H41C 109.5 . .
Si1 C42 H42A 109.5 . .
Si1 C42 H42B 109.5 . .
Si1 C42 H42C 109.5 . .
H42A C42 H42B 109.5 . .
H42A C42 H42C 109.5 . .
H42B C42 H42C 109.5 . .
C36 C43 H43A 109.5 . .
C36 C43 H43B 109.5 . .
C36 C43 H43C 109.5 . .
H43A C43 H43B 109.5 . .
H43A C43 H43C 109.5 . .
H43B C43 H43C 109.5 . .
C38 C44 H44A 109.5 . .
C38 C44 H44B 109.5 . .
C38 C44 H44C 109.5 . .
H44A C44 H44B 109.5 . .
H44A C44 H44C 109.5 . .
H44B C44 H44C 109.5 . .
C40 C45 H45A 109.5 . .
C40 C45 H45B 109.5 . .
C40 C45 H45C 109.5 . .
H45A C45 H45B 109.5 . .
H45A C45 H45C 109.5 . .
H45B C45 H45C 109.5 . .
C47 C46 C51 117.9(3) . .
C47 C46 B2 121.6(3) . .
C51 C46 B2 120.5(3) . .
C46 C47 C52 123.0(3) . .
C48 C47 C46 120.4(3) . .
C48 C47 C52 116.6(3) . .
C47 C48 H48 119.0 . .
C49 C48 C47 122.0(3) . .
C49 C48 H48 119.0 . .
C48 C49 C53 121.5(3) . .
C50 C49 C48 117.4(3) . .
C50 C49 C53 121.1(3) . .
C49 C50 H50 118.8 . .
C49 C50 C51 122.5(3) . .
C51 C50 H50 118.8 . .
C46 C51 C54 122.2(3) . .
C50 C51 C46 119.7(3) . .
C50 C51 C54 118.0(3) . .
C47 C52 H52A 109.5 . .
C47 C52 H52B 109.5 . .
C47 C52 H52C 109.5 . .
H52A C52 H52B 109.5 . .
H52A C52 H52C 109.5 . .
H52B C52 H52C 109.5 . .
C49 C53 H53A 109.5 . .
C49 C53 H53B 109.5 . .
C49 C53 H53C 109.5 . .
H53A C53 H53B 109.5 . .
H53A C53 H53C 109.5 . .
H53B C53 H53C 109.5 . .
C51 C54 H54A 109.5 . .
C51 C54 H54B 109.5 . .
C51 C54 H54C 109.5 . .
H54A C54 H54B 109.5 . .
H54A C54 H54C 109.5 . .
H54B C54 H54C 109.5 . .
C1 B1 C5 116.1(3) . .
C1 B1 C14 122.5(3) . .
C14 B1 C5 121.4(3) . .
C4 B2 C35 121.9(3) . .
C4 B2 C46 116.8(3) . .
C35 B2 C46 121.2(3) . .

loop_
_geom_bond_atom_site_label_1
_geom_bond_atom_site_label_2
_geom_bond_distance
_geom_bond_site_symmetry_2
Si1 C1 1.899(3) .
Si1 C4 1.876(3) .
Si1 C41 1.859(4) .
Si1 C42 1.854(4) .
C1 C2 1.364(4) .
C1 B1 1.552(5) .
C2 C3 1.504(4) .
C2 C23 1.499(4) .
C3 C4 1.359(4) .
C3 C29 1.490(4) .
C4 B2 1.550(5) .
C5 C6 1.402(4) .
C5 C10 1.408(4) .
C5 B1 1.591(5) .
C6 C7 1.391(5) .
C6 C12 1.500(5) .
C7 H7 0.9300 .
C7 C8 1.384(5) .
C8 C9 1.367(6) .
C8 C13 1.544(6) .
C9 H9 0.9300 .
C9 C10 1.389(5) .
C10 C11 1.497(5) .
C11 H11A 0.9600 .
C11 H11B 0.9600 .
C11 H11C 0.9600 .
C12 H12A 0.9600 .
C12 H12B 0.9600 .
C12 H12C 0.9600 .
C13 H13A 0.9600 .
C13 H13B 0.9600 .
C13 H13C 0.9600 .
C14 C15 1.417(4) .
C14 C19 1.416(4) .
C14 B1 1.568(5) .
C15 C16 1.385(4) .
C15 C20 1.505(5) .
C16 H16 0.9300 .
C16 C17 1.372(5) .
C17 C18 1.386(5) .
C17 C21 1.525(5) .
C18 H18 0.9300 .
C18 C19 1.389(5) .
C19 C22 1.505(5) .
C20 H20A 0.9600 .
C20 H20B 0.9600 .
C20 H20C 0.9600 .
C21 H21A 0.9600 .
C21 H21B 0.9600 .
C21 H21C 0.9600 .
C22 H22A 0.9600 .
C22 H22B 0.9600 .
C22 H22C 0.9600 .
C23 C24 1.381(4) .
C23 C28 1.381(4) .
C24 H24 0.9300 .
C24 C25 1.395(5) .
C25 H25 0.9300 .
C25 C26 1.356(6) .
C26 H26 0.9300 .
C26 C27 1.361(6) .
C27 H27 0.9300 .
C27 C28 1.391(5) .
C28 H28 0.9300 .
C29 C30 1.379(4) .
C29 C34 1.370(4) .
C30 H30 0.9300 .
C30 C31 1.394(5) .
C31 H31 0.9300 .
C31 C32 1.342(7) .
C32 H32 0.9300 .
C32 C33 1.375(6) .
C33 H33 0.9300 .
C33 C34 1.390(6) .
C34 H34 0.9300 .
C35 C36 1.412(4) .
C35 C40 1.403(4) .
C35 B2 1.578(5) .
C36 C37 1.384(5) .
C36 C43 1.502(5) .
C37 H37 0.9300 .
C37 C38 1.386(5) .
C38 C39 1.370(5) .
C38 C44 1.535(6) .
C39 H39 0.9300 .
C39 C40 1.387(5) .
C40 C45 1.517(5) .
C41 H41A 0.9600 .
C41 H41B 0.9600 .
C41 H41C 0.9600 .
C42 H42A 0.9600 .
C42 H42B 0.9600 .
C42 H42C 0.9600 .
C43 H43A 0.9600 .
C43 H43B 0.9600 .
C43 H43C 0.9600 .
C44 H44A 0.9600 .
C44 H44B 0.9600 .
C44 H44C 0.9600 .
C45 H45A 0.9600 .
C45 H45B 0.9600 .
C45 H45C 0.9600 .
C46 C47 1.398(4) .
C46 C51 1.400(4) .
C46 B2 1.601(4) .
C47 C48 1.390(4) .
C47 C52 1.519(5) .
C48 H48 0.9300 .
C48 C49 1.375(5) .
C49 C50 1.375(5) .
C49 C53 1.515(5) .
C50 H50 0.9300 .
C50 C51 1.393(4) .
C51 C54 1.506(4) .
C52 H52A 0.9600 .
C52 H52B 0.9600 .
C52 H52C 0.9600 .
C53 H53A 0.9600 .
C53 H53B 0.9600 .
C53 H53C 0.9600 .
C54 H54A 0.9600 .
C54 H54B 0.9600 .
C54 H54C 0.9600 .

loop_
_geom_torsion_atom_site_label_1
_geom_torsion_atom_site_label_2
_geom_torsion_atom_site_label_3
_geom_torsion_atom_site_label_4
_geom_torsion
_geom_torsion_site_symmetry_1
_geom_torsion_site_symmetry_2
_geom_torsion_site_symmetry_3
_geom_torsion_site_symmetry_4
Si1 C1 C2 C3 -6.2(3) . . . .
Si1 C1 C2 C23 170.3(2) . . . .
Si1 C1 B1 C5 -47.2(4) . . . .
Si1 C1 B1 C14 130.8(3) . . . .
Si1 C4 B2 C35 -141.7(3) . . . .
Si1 C4 B2 C46 33.9(4) . . . .
C1 Si1 C4 C3 -6.3(2) . . . .
C1 Si1 C4 B2 168.9(3) . . . .
C1 C2 C3 C4 1.6(4) . . . .
C1 C2 C3 C29 -177.8(3) . . . .
C1 C2 C23 C24 68.2(4) . . . .
C1 C2 C23 C28 -113.7(3) . . . .
C2 C1 B1 C5 122.6(3) . . . .
C2 C1 B1 C14 -59.4(5) . . . .
C2 C3 C4 Si1 4.1(3) . . . .
C2 C3 C4 B2 -171.0(3) . . . .
C2 C3 C29 C30 62.5(4) . . . .
C2 C3 C29 C34 -121.1(3) . . . .
C2 C23 C24 C25 178.2(3) . . . .
C2 C23 C28 C27 -179.2(3) . . . .
C3 C2 C23 C24 -115.4(3) . . . .
C3 C2 C23 C28 62.7(4) . . . .
C3 C4 B2 C35 32.5(5) . . . .
C3 C4 B2 C46 -152.0(3) . . . .
C3 C29 C30 C31 174.7(4) . . . .
C3 C29 C34 C33 -176.3(4) . . . .
C4 Si1 C1 C2 7.1(2) . . . .
C4 Si1 C1 B1 178.9(3) . . . .
C4 C3 C29 C30 -116.8(4) . . . .
C4 C3 C29 C34 59.6(5) . . . .
C5 C6 C7 C8 -0.8(6) . . . .
C6 C5 C10 C9 0.0(5) . . . .
C6 C5 C10 C11 178.5(3) . . . .
C6 C5 B1 C1 -61.1(4) . . . .
C6 C5 B1 C14 120.9(3) . . . .
C6 C7 C8 C9 -1.2(7) . . . .
C6 C7 C8 C13 179.7(5) . . . .
C7 C8 C9 C10 2.6(8) . . . .
C8 C9 C10 C5 -2.1(6) . . . .
C8 C9 C10 C11 179.4(4) . . . .
C10 C5 C6 C7 1.3(5) . . . .
C10 C5 C6 C12 178.1(3) . . . .
C10 C5 B1 C1 118.4(3) . . . .
C10 C5 B1 C14 -59.6(4) . . . .
C12 C6 C7 C8 -177.7(4) . . . .
C13 C8 C9 C10 -178.3(5) . . . .
C14 C15 C16 C17 -1.2(5) . . . .
C15 C14 C19 C18 -1.9(4) . . . .
C15 C14 C19 C22 176.5(3) . . . .
C15 C14 B1 C1 133.6(3) . . . .
C15 C14 B1 C5 -48.5(4) . . . .
C15 C16 C17 C18 -1.9(5) . . . .
C15 C16 C17 C21 180.0(3) . . . .
C16 C17 C18 C19 3.0(5) . . . .
C17 C18 C19 C14 -1.1(5) . . . .
C17 C18 C19 C22 -179.6(3) . . . .
C19 C14 C15 C16 3.0(4) . . . .
C19 C14 C15 C20 -177.4(3) . . . .
C19 C14 B1 C1 -43.7(4) . . . .
C19 C14 B1 C5 134.2(3) . . . .
C20 C15 C16 C17 179.2(3) . . . .
C21 C17 C18 C19 -178.8(3) . . . .
C23 C2 C3 C4 -175.1(3) . . . .
C23 C2 C3 C29 5.6(4) . . . .
C23 C24 C25 C26 0.5(5) . . . .
C24 C23 C28 C27 -1.1(5) . . . .
C24 C25 C26 C27 0.0(6) . . . .
C25 C26 C27 C28 -1.0(6) . . . .
C26 C27 C28 C23 1.5(6) . . . .
C28 C23 C24 C25 0.1(5) . . . .
C29 C3 C4 Si1 -176.6(2) . . . .
C29 C3 C4 B2 8.4(5) . . . .
C29 C30 C31 C32 1.8(7) . . . .
C30 C29 C34 C33 0.2(6) . . . .
C30 C31 C32 C33 0.0(8) . . . .
C31 C32 C33 C34 -1.6(8) . . . .
C32 C33 C34 C29 1.5(7) . . . .
C34 C29 C30 C31 -1.8(6) . . . .
C35 C36 C37 C38 1.9(5) . . . .
C36 C35 C40 C39 -1.9(5) . . . .
C36 C35 C40 C45 -178.1(3) . . . .
C36 C35 B2 C4 49.6(4) . . . .
C36 C35 B2 C46 -125.8(3) . . . .
C36 C37 C38 C39 -1.8(6) . . . .
C36 C37 C38 C44 176.1(4) . . . .
C37 C38 C39 C40 -0.2(6) . . . .
C38 C39 C40 C35 2.1(6) . . . .
C38 C39 C40 C45 178.4(4) . . . .
C40 C35 C36 C37 0.0(5) . . . .
C40 C35 C36 C43 -177.1(3) . . . .
C40 C35 B2 C4 -126.1(3) . . . .
C40 C35 B2 C46 58.6(4) . . . .
C41 Si1 C1 C2 -111.1(2) . . . .
C41 Si1 C1 B1 60.8(3) . . . .
C41 Si1 C4 C3 109.7(3) . . . .
C41 Si1 C4 B2 -75.2(3) . . . .
C42 Si1 C1 C2 125.5(2) . . . .
C42 Si1 C1 B1 -62.6(3) . . . .
C42 Si1 C4 C3 -126.6(2) . . . .
C42 Si1 C4 B2 48.6(3) . . . .
C43 C36 C37 C38 179.1(4) . . . .
C44 C38 C39 C40 -178.1(4) . . . .
C46 C47 C48 C49 1.7(5) . . . .
C47 C46 C51 C50 1.1(4) . . . .
C47 C46 C51 C54 -177.1(3) . . . .
C47 C46 B2 C4 64.3(4) . . . .
C47 C46 B2 C35 -120.2(3) . . . .
C47 C48 C49 C50 -0.5(5) . . . .
C47 C48 C49 C53 -178.5(3) . . . .
C48 C49 C50 C51 -0.5(5) . . . .
C49 C50 C51 C46 0.2(5) . . . .
C49 C50 C51 C54 178.5(3) . . . .
C51 C46 C47 C48 -2.0(4) . . . .
C51 C46 C47 C52 179.7(3) . . . .
C51 C46 B2 C4 -114.8(3) . . . .
C51 C46 B2 C35 60.8(4) . . . .
C52 C47 C48 C49 -179.9(3) . . . .
C53 C49 C50 C51 177.6(3) . . . .
B1 C1 C2 C3 -177.5(3) . . . .
B1 C1 C2 C23 -1.0(5) . . . .
B1 C5 C6 C7 -179.2(3) . . . .
B1 C5 C6 C12 -2.4(5) . . . .
B1 C5 C10 C9 -179.5(3) . . . .
B1 C5 C10 C11 -1.0(5) . . . .
B1 C14 C15 C16 -174.4(3) . . . .
B1 C14 C15 C20 5.1(4) . . . .
B1 C14 C19 C18 175.5(3) . . . .
B1 C14 C19 C22 -6.1(4) . . . .
B2 C35 C36 C37 -175.8(3) . . . .
B2 C35 C36 C43 7.1(5) . . . .
B2 C35 C40 C39 174.0(3) . . . .
B2 C35 C40 C45 -2.2(5) . . . .
B2 C46 C47 C48 178.9(3) . . . .
B2 C46 C47 C52 0.6(5) . . . .
B2 C46 C51 C50 -179.8(3) . . . .
B2 C46 C51 C54 1.9(4) . . . .
